data_7020813
loop_
_publ_author_name
'Peng, Guo'
'Kostakis, George E.'
'Lan, Yanhua'
'Powell, Annie K.'

_publ_section_title
;
 Body-wing swapping in butterfly {Fe(III)2Ln(III)2} coordination clusters
 with triethylene glycol as ligand.
;
_journal_issue 1
_journal_name_full 'Dalton transactions (Cambridge, England : 2003)'
_journal_page_first 46
_journal_page_last 49
_journal_paper_doi 10.1039/c2dt32027d
_journal_volume 42
_journal_year 2013
_chemical_formula_sum 'C34 H66 Fe2 Ho2 N2 O24'
_chemical_formula_weight 1328.45
_chemical_name_systematic
;
?
;
_space_group_IT_number 13
_symmetry_cell_setting monoclinic
_symmetry_space_group_name_Hall '-P 2yac'
_symmetry_space_group_name_H-M 'P 1 2/n 1'
_atom_sites_solution_hydrogens geom
_atom_sites_solution_primary direct
_atom_sites_solution_secondary difmap
_audit_creation_method SHELXL-97
_cell_angle_alpha 90.00
_cell_angle_beta 96.566(5)
_cell_angle_gamma 90.00
_cell_formula_units_Z 2
_cell_length_a 12.6420(8)
_cell_length_b 8.7461(5)
_cell_length_c 22.2786(16)
_cell_measurement_reflns_used 24171
_cell_measurement_temperature 180(2)
_cell_measurement_theta_max 27.25
_cell_measurement_theta_min 1.77
_cell_volume 2447.1(3)
_computing_cell_refinement 'STOE X-AREA'
_computing_data_collection 'STOE X-AREA'
_computing_data_reduction 'STOE X-RED'
_computing_structure_refinement 'SHELXL-97 (Sheldrick, 1997)'
_computing_structure_solution 'SHELXS-97 (Sheldrick, 1990)'
_diffrn_ambient_temperature 180(2)
_diffrn_detector 'image plate ( 34 cm diameter )'
_diffrn_detector_type STOE
_diffrn_measured_fraction_theta_full 0.998
_diffrn_measured_fraction_theta_max 0.996
_diffrn_measurement_device '2-circle goniometer'
_diffrn_measurement_device_type 'STOE IPDS 2'
_diffrn_radiation_monochromator graphite
_diffrn_radiation_source 'fine-focus sealed tube'
_diffrn_radiation_type MoK\a
_diffrn_radiation_wavelength 0.71073
_diffrn_reflns_av_R_equivalents 0.0265
_diffrn_reflns_av_sigmaI/netI 0.0223
_diffrn_reflns_limit_h_max 14
_diffrn_reflns_limit_h_min -16
_diffrn_reflns_limit_k_max 11
_diffrn_reflns_limit_k_min -10
_diffrn_reflns_limit_l_max 28
_diffrn_reflns_limit_l_min -28
_diffrn_reflns_number 17021
_diffrn_reflns_theta_full 25.00
_diffrn_reflns_theta_max 26.75
_diffrn_reflns_theta_min 1.77
_exptl_absorpt_coefficient_mu 3.860
_exptl_absorpt_correction_T_max 0.6140
_exptl_absorpt_correction_T_min 0.4577
_exptl_absorpt_correction_type multi-scan
_exptl_absorpt_process_details 'XPREP in SHELXTL 6.14 (BrukerAXS Inc., 2003)'
_exptl_crystal_colour yellow
_exptl_crystal_density_diffrn 1.803
_exptl_crystal_density_method 'not measured'
_exptl_crystal_description block
_exptl_crystal_F_000 1324
_exptl_crystal_size_max 0.24
_exptl_crystal_size_mid 0.20
_exptl_crystal_size_min 0.14
_refine_diff_density_max 0.412
_refine_diff_density_min -0.529
_refine_diff_density_rms 0.064
_refine_ls_extinction_method none
_refine_ls_goodness_of_fit_ref 0.972
_refine_ls_hydrogen_treatment constr
_refine_ls_matrix_type full
_refine_ls_number_parameters 289
_refine_ls_number_reflns 5178
_refine_ls_number_restraints 0
_refine_ls_restrained_S_all 0.972
_refine_ls_R_factor_all 0.0231
_refine_ls_R_factor_gt 0.0171
_refine_ls_shift/su_max 0.004
_refine_ls_shift/su_mean 0.000
_refine_ls_structure_factor_coef Fsqd
_refine_ls_weighting_details 'calc w=1/[\s^2^(Fo^2^)+(0.0210P)^2^+0.0000P] where P=(Fo^2^+2Fc^2^)/3'
_refine_ls_weighting_scheme calc
_refine_ls_wR_factor_gt 0.0351
_refine_ls_wR_factor_ref 0.0361
_reflns_number_gt 4543
_reflns_number_total 5178
_reflns_threshold_expression >2sigma(I)
_cod_data_source_file c2dt32027d.txt
_cod_data_source_block 6
_cod_original_sg_symbol_H-M P2/n
_cod_database_code 7020813

loop_
_symmetry_equiv_pos_as_xyz
'x, y, z'
'-x+1/2, y, -z+1/2'
'-x, -y, -z'
'x-1/2, -y, z-1/2'

loop_
_atom_site_label
_atom_site_type_symbol
_atom_site_fract_x
_atom_site_fract_y
_atom_site_fract_z
_atom_site_U_iso_or_equiv
_atom_site_adp_type
_atom_site_occupancy
_atom_site_symmetry_multiplicity
_atom_site_calc_flag
_atom_site_refinement_flags
Ho1 Ho 0.710873(7) 0.559511(10) 0.955308(4) 0.02006(3) Uani 1 1 d .
Fe1 Fe 0.55321(2) 0.52196(3) 1.068560(13) 0.02140(6) Uani 1 1 d .
O1 O 0.67461(11) 0.42122(16) 1.04051(6) 0.0232(3) Uani 1 1 d .
O2 O 0.86833(12) 0.41463(18) 1.00308(7) 0.0284(3) Uani 1 1 d .
O3 O 0.77701(12) 0.36372(17) 0.88975(7) 0.0282(3) Uani 1 1 d .
O4 O 0.58144(11) 0.37821(17) 0.92073(6) 0.0235(3) Uani 1 1 d .
O6 O 0.62569(12) 0.64417(17) 0.86231(7) 0.0282(3) Uani 1 1 d .
O7 O 0.45064(12) 0.60238(18) 0.85670(7) 0.0277(3) Uani 1 1 d .
O8 O 0.76510(11) 0.70701(17) 1.04250(6) 0.0271(3) Uani 1 1 d .
O9 O 0.64328(11) 0.68833(18) 1.10743(7) 0.0285(3) Uani 1 1 d .
O5 O 0.45258(11) 0.36985(16) 1.01616(6) 0.0212(3) Uani 1 1 d .
O10 O 0.86200(12) 0.68010(18) 0.92081(7) 0.0301(3) Uani 1 1 d .
O11 O 0.74266(13) 0.84905(19) 0.93356(7) 0.0333(4) Uani 1 1 d .
O12 O 0.89233(17) 0.9188(2) 0.90365(12) 0.0612(6) Uani 1 1 d .
C1 C 0.74926(18) 0.3202(3) 1.07067(11) 0.0331(5) Uani 1 1 d .
H1A H 0.7400 0.2170 1.0526 0.040 Uiso 1 1 calc R
H1B H 0.7376 0.3130 1.1138 0.040 Uiso 1 1 calc R
C2 C 0.86001(19) 0.3767(3) 1.06564(11) 0.0342(5) Uani 1 1 d .
H2A H 0.8750 0.4682 1.0914 0.041 Uiso 1 1 calc R
H2B H 0.9125 0.2965 1.0795 0.041 Uiso 1 1 calc R
C3 C 0.91287(19) 0.2938(3) 0.97050(11) 0.0367(5) Uani 1 1 d .
H3A H 0.8811 0.1945 0.9799 0.044 Uiso 1 1 calc R
H3B H 0.9908 0.2882 0.9817 0.044 Uiso 1 1 calc R
C4 C 0.88804(18) 0.3297(3) 0.90463(11) 0.0338(5) Uani 1 1 d .
H4A H 0.9311 0.4185 0.8943 0.041 Uiso 1 1 calc R
H4B H 0.9075 0.2413 0.8804 0.041 Uiso 1 1 calc R
C5 C 0.71120(19) 0.2290(3) 0.87993(12) 0.0366(5) Uani 1 1 d .
H5A H 0.7231 0.1594 0.9151 0.044 Uiso 1 1 calc R
H5B H 0.7282 0.1735 0.8435 0.044 Uiso 1 1 calc R
C6 C 0.59783(18) 0.2835(3) 0.87169(11) 0.0312(5) Uani 1 1 d .
H6A H 0.5837 0.3411 0.8334 0.037 Uiso 1 1 calc R
H6B H 0.5487 0.1950 0.8700 0.037 Uiso 1 1 calc R
C8 C 0.53439(17) 0.6467(2) 0.83476(9) 0.0247(4) Uani 1 1 d .
C9 C 0.52099(18) 0.7073(3) 0.76986(9) 0.0293(5) Uani 1 1 d .
C10 C 0.4048(2) 0.7100(3) 0.74310(11) 0.0428(6) Uani 1 1 d .
H10A H 0.3645 0.7774 0.7673 0.064 Uiso 1 1 calc R
H10B H 0.3755 0.6063 0.7433 0.064 Uiso 1 1 calc R
H10C H 0.3997 0.7480 0.7015 0.064 Uiso 1 1 calc R
C11 C 0.5829(3) 0.6000(4) 0.73234(12) 0.0544(8) Uani 1 1 d .
H11A H 0.6579 0.5979 0.7493 0.082 Uiso 1 1 calc R
H11B H 0.5775 0.6368 0.6905 0.082 Uiso 1 1 calc R
H11C H 0.5531 0.4967 0.7331 0.082 Uiso 1 1 calc R
C12 C 0.5671(3) 0.8684(4) 0.77053(14) 0.0628(9) Uani 1 1 d .
H12A H 0.6418 0.8659 0.7881 0.094 Uiso 1 1 calc R
H12B H 0.5266 0.9352 0.7948 0.094 Uiso 1 1 calc R
H12C H 0.5625 0.9077 0.7291 0.094 Uiso 1 1 calc R
C13 C 0.72953(16) 0.7407(2) 1.09066(10) 0.0245(4) Uani 1 1 d .
C14 C 0.79202(17) 0.8501(3) 1.13457(10) 0.0279(5) Uani 1 1 d .
C15 C 0.8714(2) 0.9406(3) 1.10229(13) 0.0391(6) Uani 1 1 d .
H15A H 0.8330 1.0037 1.0706 0.059 Uiso 1 1 calc R
H15B H 0.9186 0.8698 1.0840 0.059 Uiso 1 1 calc R
H15C H 0.9138 1.0065 1.1314 0.059 Uiso 1 1 calc R
C16 C 0.7152(2) 0.9570(3) 1.16185(12) 0.0372(6) Uani 1 1 d .
H16A H 0.6779 1.0204 1.1299 0.056 Uiso 1 1 calc R
H16B H 0.7551 1.0229 1.1920 0.056 Uiso 1 1 calc R
H16C H 0.6633 0.8966 1.1812 0.056 Uiso 1 1 calc R
C17 C 0.8522(2) 0.7515(3) 1.18438(11) 0.0424(6) Uani 1 1 d .
H17A H 0.8932 0.8178 1.2139 0.064 Uiso 1 1 calc R
H17B H 0.9007 0.6821 1.1664 0.064 Uiso 1 1 calc R
H17C H 0.8011 0.6917 1.2046 0.064 Uiso 1 1 calc R
C7 C 0.48193(18) 0.2095(2) 1.01911(11) 0.0302(5) Uani 1 1 d .
H7A H 0.4294 0.1501 0.9930 0.045 Uiso 1 1 calc R
H7B H 0.4839 0.1733 1.0609 0.045 Uiso 1 1 calc R
H7C H 0.5524 0.1967 1.0054 0.045 Uiso 1 1 calc R
N1 N 0.83292(15) 0.8207(2) 0.91882(9) 0.0317(4) Uani 1 1 d .

loop_
_atom_site_aniso_label
_atom_site_aniso_U_11
_atom_site_aniso_U_22
_atom_site_aniso_U_33
_atom_site_aniso_U_23
_atom_site_aniso_U_13
_atom_site_aniso_U_12
Ho1 0.01665(5) 0.02347(5) 0.02028(5) 0.00106(4) 0.00308(3) -0.00043(4)
Fe1 0.01790(14) 0.02579(15) 0.02066(14) 0.00089(11) 0.00291(11) -0.00181(11)
O1 0.0190(7) 0.0271(8) 0.0235(7) 0.0045(6) 0.0023(5) 0.0021(6)
O2 0.0253(8) 0.0332(8) 0.0274(8) 0.0040(6) 0.0063(6) 0.0063(6)
O3 0.0207(7) 0.0307(8) 0.0334(8) -0.0036(6) 0.0039(6) 0.0023(6)
O4 0.0211(7) 0.0251(7) 0.0250(7) -0.0027(6) 0.0054(6) -0.0002(6)
O6 0.0237(8) 0.0353(9) 0.0252(7) 0.0058(6) 0.0012(6) -0.0031(7)
O7 0.0223(7) 0.0370(8) 0.0236(7) 0.0067(6) 0.0022(6) -0.0001(6)
O8 0.0253(8) 0.0318(8) 0.0246(7) -0.0037(6) 0.0048(6) -0.0051(6)
O9 0.0229(8) 0.0346(8) 0.0286(8) -0.0061(6) 0.0059(6) -0.0069(7)
O5 0.0195(7) 0.0217(7) 0.0229(7) 0.0024(6) 0.0040(5) -0.0007(6)
O10 0.0246(8) 0.0306(8) 0.0361(9) 0.0041(7) 0.0075(6) -0.0013(7)
O11 0.0284(8) 0.0349(9) 0.0373(9) 0.0007(7) 0.0070(7) 0.0029(7)
O12 0.0476(12) 0.0402(11) 0.1002(18) 0.0133(11) 0.0271(12) -0.0140(9)
C1 0.0255(11) 0.0402(13) 0.0338(12) 0.0139(10) 0.0042(9) 0.0085(10)
C2 0.0261(12) 0.0467(14) 0.0292(12) 0.0078(10) 0.0011(9) 0.0060(10)
C3 0.0283(12) 0.0412(14) 0.0408(14) -0.0015(11) 0.0054(10) 0.0112(10)
C4 0.0225(11) 0.0420(13) 0.0374(13) -0.0030(10) 0.0062(9) 0.0065(10)
C5 0.0306(12) 0.0308(12) 0.0490(15) -0.0112(11) 0.0070(10) 0.0007(10)
C6 0.0263(11) 0.0335(12) 0.0345(12) -0.0107(10) 0.0061(9) -0.0019(9)
C8 0.0258(11) 0.0244(11) 0.0242(10) 0.0022(8) 0.0038(8) 0.0002(8)
C9 0.0291(11) 0.0371(13) 0.0213(10) 0.0053(9) 0.0017(8) -0.0002(9)
C10 0.0345(13) 0.0641(18) 0.0284(12) 0.0094(12) -0.0029(10) 0.0063(13)
C11 0.0518(17) 0.085(2) 0.0283(13) 0.0017(14) 0.0111(12) 0.0224(16)
C12 0.083(2) 0.0519(18) 0.0491(18) 0.0264(14) -0.0118(16) -0.0240(17)
C13 0.0202(10) 0.0246(10) 0.0285(11) 0.0015(8) 0.0021(8) -0.0013(8)
C14 0.0236(11) 0.0284(11) 0.0319(11) -0.0074(9) 0.0038(9) -0.0035(9)
C15 0.0307(12) 0.0336(12) 0.0552(15) -0.0131(12) 0.0139(11) -0.0081(11)
C16 0.0343(13) 0.0347(13) 0.0444(14) -0.0123(11) 0.0126(10) -0.0041(10)
C17 0.0359(14) 0.0551(16) 0.0340(13) -0.0080(12) -0.0048(10) 0.0028(12)
C7 0.0283(11) 0.0261(11) 0.0364(12) 0.0013(9) 0.0049(9) 0.0002(9)
N1 0.0277(10) 0.0317(10) 0.0360(11) 0.0041(8) 0.0051(8) -0.0050(8)

loop_
_atom_type_symbol
_atom_type_description
_atom_type_scat_dispersion_real
_atom_type_scat_dispersion_imag
_atom_type_scat_source
C C 0.0033 0.0016 'International Tables Vol C Tables 4.2.6.8 and 6.1.1.4'
H H 0.0000 0.0000 'International Tables Vol C Tables 4.2.6.8 and 6.1.1.4'
N N 0.0061 0.0033 'International Tables Vol C Tables 4.2.6.8 and 6.1.1.4'
O O 0.0106 0.0060 'International Tables Vol C Tables 4.2.6.8 and 6.1.1.4'
Fe Fe 0.3463 0.8444 'International Tables Vol C Tables 4.2.6.8 and 6.1.1.4'
Ho Ho -0.2175 4.6783 'International Tables Vol C Tables 4.2.6.8 and 6.1.1.4'

loop_
_geom_angle_atom_site_label_1
_geom_angle_atom_site_label_2
_geom_angle_atom_site_label_3
_geom_angle
_geom_angle_site_symmetry_1
_geom_angle_site_symmetry_3
O5 Ho1 O1 69.59(5) 3_667 .
O5 Ho1 O6 79.86(5) 3_667 .
O1 Ho1 O6 140.16(5) . .
O5 Ho1 O4 70.08(5) 3_667 .
O1 Ho1 O4 73.91(5) . .
O6 Ho1 O4 71.96(5) . .
O5 Ho1 O8 79.23(5) 3_667 .
O1 Ho1 O8 71.41(5) . .
O6 Ho1 O8 127.88(5) . .
O4 Ho1 O8 139.82(5) . .
O5 Ho1 O10 138.05(5) 3_667 .
O1 Ho1 O10 136.75(5) . .
O6 Ho1 O10 83.08(5) . .
O4 Ho1 O10 138.40(5) . .
O8 Ho1 O10 81.71(5) . .
O5 Ho1 O3 136.39(5) 3_667 .
O1 Ho1 O3 103.50(5) . .
O6 Ho1 O3 81.25(5) . .
O4 Ho1 O3 66.78(5) . .
O8 Ho1 O3 141.34(5) . .
O10 Ho1 O3 77.13(5) . .
O5 Ho1 O2 135.46(5) 3_667 .
O1 Ho1 O2 67.16(5) . .
O6 Ho1 O2 143.31(5) . .
O4 Ho1 O2 106.84(5) . .
O8 Ho1 O2 77.55(5) . .
O10 Ho1 O2 74.48(5) . .
O3 Ho1 O2 65.82(5) . .
O5 Ho1 O11 87.33(5) 3_667 .
O1 Ho1 O11 134.31(5) . .
O6 Ho1 O11 66.14(5) . .
O4 Ho1 O11 135.20(5) . .
O8 Ho1 O11 65.70(5) . .
O10 Ho1 O11 50.73(5) . .
O3 Ho1 O11 119.60(5) . .
O2 Ho1 O11 116.02(5) . .
O5 Ho1 N1 112.58(5) 3_667 .
O1 Ho1 N1 142.00(5) . .
O6 Ho1 N1 73.20(5) . .
O4 Ho1 N1 143.88(5) . .
O8 Ho1 N1 71.92(5) . .
O10 Ho1 N1 25.48(5) . .
O3 Ho1 N1 98.80(5) . .
O2 Ho1 N1 95.44(5) . .
O11 Ho1 N1 25.26(5) . .
O5 Ho1 Fe1 37.46(4) 3_667 3_667
O1 Ho1 Fe1 74.83(4) . 3_667
O6 Ho1 Fe1 65.39(4) . 3_667
O4 Ho1 Fe1 33.89(3) . 3_667
O8 Ho1 Fe1 115.48(3) . 3_667
O10 Ho1 Fe1 148.40(4) . 3_667
O3 Ho1 Fe1 98.97(4) . 3_667
O2 Ho1 Fe1 133.07(4) . 3_667
O11 Ho1 Fe1 110.06(4) . 3_667
N1 Ho1 Fe1 131.39(4) . 3_667
O5 Ho1 Fe1 37.41(3) 3_667 .
O1 Ho1 Fe1 33.23(3) . .
O6 Ho1 Fe1 115.90(4) . .
O4 Ho1 Fe1 74.49(3) . .
O8 Ho1 Fe1 65.40(3) . .
O10 Ho1 Fe1 147.10(4) . .
O3 Ho1 Fe1 129.84(4) . .
O2 Ho1 Fe1 98.11(3) . .
O11 Ho1 Fe1 110.22(3) . .
N1 Ho1 Fe1 130.81(4) . .
Fe1 Ho1 Fe1 56.462(10) 3_667 .
O1 Fe1 O4 168.10(6) . 3_667
O1 Fe1 O9 92.19(6) . .
O4 Fe1 O9 94.79(6) 3_667 .
O1 Fe1 O7 96.75(6) . 3_667
O4 Fe1 O7 92.11(6) 3_667 3_667
O9 Fe1 O7 95.92(6) . 3_667
O1 Fe1 O5 89.11(6) . .
O4 Fe1 O5 82.53(6) 3_667 .
O9 Fe1 O5 171.05(6) . .
O7 Fe1 O5 92.72(6) 3_667 .
O1 Fe1 O5 82.10(6) . 3_667
O4 Fe1 O5 88.12(6) 3_667 3_667
O9 Fe1 O5 91.21(6) . 3_667
O7 Fe1 O5 172.82(6) 3_667 3_667
O5 Fe1 O5 80.19(6) . 3_667
O1 Fe1 Ho1 131.00(4) . 3_667
O4 Fe1 Ho1 42.05(4) 3_667 3_667
O9 Fe1 Ho1 136.63(4) . 3_667
O7 Fe1 Ho1 84.19(4) 3_667 3_667
O5 Fe1 Ho1 42.08(4) . 3_667
O5 Fe1 Ho1 91.21(4) 3_667 3_667
O1 Fe1 Ho1 41.52(4) . .
O4 Fe1 Ho1 129.79(4) 3_667 .
O9 Fe1 Ho1 84.11(4) . .
O7 Fe1 Ho1 138.04(4) 3_667 .
O5 Fe1 Ho1 91.03(4) . .
O5 Fe1 Ho1 41.90(4) 3_667 .
Ho1 Fe1 Ho1 123.537(10) 3_667 .
C1 O1 Fe1 130.22(13) . .
C1 O1 Ho1 121.96(12) . .
Fe1 O1 Ho1 105.24(6) . .
C3 O2 C2 113.24(18) . .
C3 O2 Ho1 119.95(13) . .
C2 O2 Ho1 112.64(12) . .
C4 O3 C5 113.39(18) . .
C4 O3 Ho1 113.38(13) . .
C5 O3 Ho1 115.40(12) . .
C6 O4 Fe1 124.54(13) . 3_667
C6 O4 Ho1 119.66(12) . .
Fe1 O4 Ho1 104.06(6) 3_667 .
C8 O6 Ho1 138.48(13) . .
C8 O7 Fe1 125.89(14) . 3_667
C13 O8 Ho1 137.47(13) . .
C13 O9 Fe1 127.00(14) . .
C7 O5 Fe1 116.86(13) . .
C7 O5 Fe1 117.25(12) . 3_667
Fe1 O5 Fe1 99.81(6) . 3_667
C7 O5 Ho1 118.53(12) . 3_667
Fe1 O5 Ho1 100.45(6) . 3_667
Fe1 O5 Ho1 100.70(6) 3_667 3_667
N1 O10 Ho1 101.43(12) . .
N1 O11 Ho1 91.21(12) . .
O1 C1 C2 109.78(19) . .
O1 C1 H1A 109.7 . .
C2 C1 H1A 109.7 . .
O1 C1 H1B 109.7 . .
C2 C1 H1B 109.7 . .
H1A C1 H1B 108.2 . .
O2 C2 C1 108.56(19) . .
O2 C2 H2A 110.0 . .
C1 C2 H2A 110.0 . .
O2 C2 H2B 110.0 . .
C1 C2 H2B 110.0 . .
H2A C2 H2B 108.4 . .
O2 C3 C4 106.93(19) . .
O2 C3 H3A 110.3 . .
C4 C3 H3A 110.3 . .
O2 C3 H3B 110.3 . .
C4 C3 H3B 110.3 . .
H3A C3 H3B 108.6 . .
O3 C4 C3 111.06(18) . .
O3 C4 H4A 109.4 . .
C3 C4 H4A 109.4 . .
O3 C4 H4B 109.4 . .
C3 C4 H4B 109.4 . .
H4A C4 H4B 108.0 . .
O3 C5 C6 106.55(18) . .
O3 C5 H5A 110.4 . .
C6 C5 H5A 110.4 . .
O3 C5 H5B 110.4 . .
C6 C5 H5B 110.4 . .
H5A C5 H5B 108.6 . .
O4 C6 C5 108.40(19) . .
O4 C6 H6A 110.0 . .
C5 C6 H6A 110.0 . .
O4 C6 H6B 110.0 . .
C5 C6 H6B 110.0 . .
H6A C6 H6B 108.4 . .
O6 C8 O7 124.69(19) . .
O6 C8 C9 117.93(18) . .
O7 C8 C9 117.38(19) . .
C10 C9 C12 109.9(2) . .
C10 C9 C8 111.92(18) . .
C12 C9 C8 108.0(2) . .
C10 C9 C11 109.1(2) . .
C12 C9 C11 110.7(2) . .
C8 C9 C11 107.18(19) . .
C9 C10 H10A 109.5 . .
C9 C10 H10B 109.5 . .
H10A C10 H10B 109.5 . .
C9 C10 H10C 109.5 . .
H10A C10 H10C 109.5 . .
H10B C10 H10C 109.5 . .
C9 C11 H11A 109.5 . .
C9 C11 H11B 109.5 . .
H11A C11 H11B 109.5 . .
C9 C11 H11C 109.5 . .
H11A C11 H11C 109.5 . .
H11B C11 H11C 109.5 . .
C9 C12 H12A 109.5 . .
C9 C12 H12B 109.5 . .
H12A C12 H12B 109.5 . .
C9 C12 H12C 109.5 . .
H12A C12 H12C 109.5 . .
H12B C12 H12C 109.5 . .
O8 C13 O9 124.8(2) . .
O8 C13 C14 119.36(18) . .
O9 C13 C14 115.79(18) . .
C13 C14 C15 110.17(19) . .
C13 C14 C16 109.53(18) . .
C15 C14 C16 110.73(19) . .
C13 C14 C17 106.80(19) . .
C15 C14 C17 109.5(2) . .
C16 C14 C17 110.0(2) . .
C14 C15 H15A 109.5 . .
C14 C15 H15B 109.5 . .
H15A C15 H15B 109.5 . .
C14 C15 H15C 109.5 . .
H15A C15 H15C 109.5 . .
H15B C15 H15C 109.5 . .
C14 C16 H16A 109.5 . .
C14 C16 H16B 109.5 . .
H16A C16 H16B 109.5 . .
C14 C16 H16C 109.5 . .
H16A C16 H16C 109.5 . .
H16B C16 H16C 109.5 . .
C14 C17 H17A 109.5 . .
C14 C17 H17B 109.5 . .
H17A C17 H17B 109.5 . .
C14 C17 H17C 109.5 . .
H17A C17 H17C 109.5 . .
H17B C17 H17C 109.5 . .
O5 C7 H7A 109.5 . .
O5 C7 H7B 109.5 . .
H7A C7 H7B 109.5 . .
O5 C7 H7C 109.5 . .
H7A C7 H7C 109.5 . .
H7B C7 H7C 109.5 . .
O12 N1 O11 123.1(2) . .
O12 N1 O10 120.2(2) . .
O11 N1 O10 116.63(17) . .
O12 N1 Ho1 173.25(17) . .
O11 N1 Ho1 63.53(11) . .
O10 N1 Ho1 53.10(9) . .

loop_
_geom_bond_atom_site_label_1
_geom_bond_atom_site_label_2
_geom_bond_distance
_geom_bond_site_symmetry_2
Ho1 O5 2.3143(14) 3_667
Ho1 O1 2.3399(14) .
Ho1 O6 2.3431(15) .
Ho1 O4 2.3446(15) .
Ho1 O8 2.3670(15) .
Ho1 O10 2.3852(15) .
Ho1 O3 2.4585(15) .
Ho1 O2 2.4933(15) .
Ho1 O11 2.6179(17) .
Ho1 N1 2.9237(19) .
Ho1 Fe1 3.3957(4) 3_667
Ho1 Fe1 3.4054(4) .
Fe1 O1 1.9343(14) .
Fe1 O4 1.9519(14) 3_667
Fe1 O9 1.9844(15) .
Fe1 O7 1.9941(15) 3_667
Fe1 O5 2.1004(15) .
Fe1 O5 2.1053(14) 3_667
Fe1 Ho1 3.3958(4) 3_667
O1 C1 1.406(3) .
O2 C3 1.433(3) .
O2 C2 1.448(3) .
O3 C4 1.436(3) .
O3 C5 1.445(3) .
O4 C6 1.405(3) .
O4 Fe1 1.9519(14) 3_667
O6 C8 1.244(3) .
O7 C8 1.276(3) .
O7 Fe1 1.9941(15) 3_667
O8 C13 1.245(3) .
O9 C13 1.277(3) .
O5 C7 1.451(3) .
O5 Fe1 2.1052(14) 3_667
O5 Ho1 2.3143(13) 3_667
O10 N1 1.283(2) .
O11 N1 1.248(2) .
O12 N1 1.214(3) .
C1 C2 1.501(3) .
C1 H1A 0.9900 .
C1 H1B 0.9900 .
C2 H2A 0.9900 .
C2 H2B 0.9900 .
C3 C4 1.498(3) .
C3 H3A 0.9900 .
C3 H3B 0.9900 .
C4 H4A 0.9900 .
C4 H4B 0.9900 .
C5 C6 1.502(3) .
C5 H5A 0.9900 .
C5 H5B 0.9900 .
C6 H6A 0.9900 .
C6 H6B 0.9900 .
C8 C9 1.531(3) .
C9 C10 1.520(3) .
C9 C12 1.524(4) .
C9 C11 1.531(4) .
C10 H10A 0.9800 .
C10 H10B 0.9800 .
C10 H10C 0.9800 .
C11 H11A 0.9800 .
C11 H11B 0.9800 .
C11 H11C 0.9800 .
C12 H12A 0.9800 .
C12 H12B 0.9800 .
C12 H12C 0.9800 .
C13 C14 1.523(3) .
C14 C15 1.522(3) .
C14 C16 1.524(3) .
C14 C17 1.536(3) .
C15 H15A 0.9800 .
C15 H15B 0.9800 .
C15 H15C 0.9800 .
C16 H16A 0.9800 .
C16 H16B 0.9800 .
C16 H16C 0.9800 .
C17 H17A 0.9800 .
C17 H17B 0.9800 .
C17 H17C 0.9800 .
C7 H7A 0.9800 .
C7 H7B 0.9800 .
C7 H7C 0.9800 .
